data_7122011
loop_
_publ_author_name
'Ellwanger, Mathias A.'
'von Randow, Clara'
'Steinhauer, Simon'
'Zhou, Yunfei'
'Wiesner, Anja'
'Beckers, Helmut'
'Braun, Thomas'
'Riedel, Sebastian'

_publ_section_title
;
 Tuning the Lewis acidity of difluorido gold(iii) complexes: the synthesis
 of [AuClF<sub>2</sub>(SIMes)] and
 [AuF<sub>2</sub>(OTeF<sub>5</sub>)(SIMes)].
;
_journal_issue 67
_journal_name_full 'Chemical communications (Cambridge, England)'
_journal_page_first 9301
_journal_page_last 9304
_journal_paper_doi 10.1039/c8cc05233f
_journal_volume 54
_journal_year 2018
_chemical_formula_moiety 'C21 H26 Au Cl F2 N2'
_chemical_formula_sum 'C21 H26 Au Cl F2 N2'
_chemical_formula_weight 576.85
_chemical_name_systematic Chloridodifluorido-(1,3-bis(2,4,6-trimethylphenyl)-4,5-dihydroimidazol-2-ylidene)gold(III)
_chemical_properties_physical Moisture-sensitive
_space_group_crystal_system orthorhombic
_space_group_IT_number 62
_space_group_name_Hall '-P 2ac 2n'
_space_group_name_H-M_alt 'P n m a'
_symmetry_space_group_name_Hall '-P 2ac 2n'
_symmetry_space_group_name_H-M 'P n m a'
_atom_sites_solution_hydrogens mixed
_atom_sites_solution_primary dual
_audit_creation_date 2018-07-17
_audit_creation_method
;
Olex2 1.2
(compiled 2018.05.29 svn.r3508 for OlexSys, GUI svn.r5506)
;
_audit_update_record
;
2018-07-17 deposited with the CCDC.
2018-07-23 downloaded from the CCDC.
;
_cell_angle_alpha 90
_cell_angle_beta 90
_cell_angle_gamma 90
_cell_formula_units_Z 4
_cell_length_a 14.7369(9)
_cell_length_b 20.2843(14)
_cell_length_c 7.0652(5)
_cell_measurement_reflns_used 9896
_cell_measurement_temperature 110
_cell_measurement_theta_max 30.54
_cell_measurement_theta_min 2.94
_cell_volume 2112.0(2)
_computing_cell_refinement 'SAINT V8.38A (?, 2016)'
_computing_data_reduction 'SAINT V8.38A (?, 2016)'
_computing_molecular_graphics 'Olex2 (Dolomanov et al., 2009)'
_computing_publication_material 'Olex2 (Dolomanov et al., 2009)'
_computing_structure_refinement 'ShelXL (Sheldrick, 2015)'
_computing_structure_solution 'ShelXT (Sheldrick, 2015)'
_diffrn_ambient_temperature 110.04
_diffrn_detector 'CMOS area detector'
_diffrn_detector_area_resol_mean 10.42
_diffrn_detector_type 'PHOTON 100'
_diffrn_measured_fraction_theta_full 0.999
_diffrn_measured_fraction_theta_max 0.998
_diffrn_measurement_device 'Bruker D8 Venture Duo'
_diffrn_measurement_device_type 'Bruker D8-Venture Duo'
_diffrn_measurement_method '\f and \w scans''
_diffrn_radiation_monochromator 'W/C multilayer mirrors'
_diffrn_radiation_probe x-ray
_diffrn_radiation_type MoK\a
_diffrn_radiation_wavelength 0.71073
_diffrn_reflns_av_R_equivalents 0.0445
_diffrn_reflns_av_unetI/netI 0.0213
_diffrn_reflns_Laue_measured_fraction_full 0.999
_diffrn_reflns_Laue_measured_fraction_max 0.998
_diffrn_reflns_limit_h_max 21
_diffrn_reflns_limit_h_min -20
_diffrn_reflns_limit_k_max 28
_diffrn_reflns_limit_k_min -28
_diffrn_reflns_limit_l_max 10
_diffrn_reflns_limit_l_min -10
_diffrn_reflns_number 32517
_diffrn_reflns_point_group_measured_fraction_full 0.999
_diffrn_reflns_point_group_measured_fraction_max 0.998
_diffrn_reflns_theta_full 25.242
_diffrn_reflns_theta_max 30.544
_diffrn_reflns_theta_min 2.764
_diffrn_source 'micro-focus sealed tube'
_diffrn_source_target Mo
_diffrn_source_type 'Incoatec I\mS 1.0'
_diffrn_standards_number 0
_exptl_absorpt_coefficient_mu 7.117
_exptl_absorpt_correction_T_max 0.2372
_exptl_absorpt_correction_T_min 0.1635
_exptl_absorpt_correction_type multi-scan
_exptl_absorpt_process_details
'SADABS-2016/2 (Bruker,2016/2) was used for absorption correction. wR2(int) was 0.0978 before and 0.0592 after correction. The Ratio of minimum to maximum transmission is 0.6893. The \l/2 correction factor is Not present.'
_exptl_crystal_colour 'clear colourless'
_exptl_crystal_colour_lustre clear
_exptl_crystal_colour_primary colourless
_exptl_crystal_density_diffrn 1.814
_exptl_crystal_description block
_exptl_crystal_F_000 1120
_exptl_crystal_recrystallization_method 'The material was recrystallised from DCM by vapour diffusion of n-pentane'
_exptl_crystal_size_max 0.241
_exptl_crystal_size_mid 0.151
_exptl_crystal_size_min 0.111
_refine_diff_density_max 0.577
_refine_diff_density_min -1.529
_refine_diff_density_rms 0.129
_refine_ls_extinction_method none
_refine_ls_goodness_of_fit_ref 1.118
_refine_ls_hydrogen_treatment mixed
_refine_ls_matrix_type full
_refine_ls_number_parameters 177
_refine_ls_number_reflns 3304
_refine_ls_number_restraints 0
_refine_ls_restrained_S_all 1.118
_refine_ls_R_factor_all 0.0234
_refine_ls_R_factor_gt 0.0203
_refine_ls_shift/su_max 0.001
_refine_ls_shift/su_mean 0.000
_refine_ls_structure_factor_coef Fsqd
_refine_ls_weighting_details 'w=1/[\s^2^(Fo^2^)+(0.0165P)^2^+1.8175P] where P=(Fo^2^+2Fc^2^)/3'
_refine_ls_weighting_scheme calc
_refine_ls_wR_factor_gt 0.0435
_refine_ls_wR_factor_ref 0.0444
_reflns_Friedel_coverage 0.000
_reflns_number_gt 3042
_reflns_number_total 3304
_reflns_threshold_expression 'I > 2\s(I)'
_cod_data_source_file c8cc05233f2.cif
_cod_data_source_block full_pnma_abs_a
_cod_depositor_comments 'Adding full bibliography for 7122010--7122013.cif.'
_cod_database_code 7122011
_shelx_shelxl_version_number 2017/1
_shelx_space_group_comment
;
The symmetry employed for this shelxl refinement is uniquely defined
by the following loop, which should always be used as a source of
symmetry information in preference to the above space-group names.
They are only intended as comments.
;
_shelx_estimated_absorpt_t_max 0.505
_shelx_estimated_absorpt_t_min 0.279
_olex2_refinement_description
;
1. Fixed Uiso
 At 1.2 times of:
  All C(H) groups, All C(H,H) groups
 At 1.5 times of:
  All C(H,H,H) groups
2. Others
 Sof(C10B)=Sof(H10D)=Sof(H10E)=Sof(H10F)=1-FVAR(1)
 Sof(C10A)=Sof(H10A)=Sof(H10B)=Sof(H10C)=FVAR(1)
 Sof(C11B)=Sof(H11D)=Sof(H11E)=Sof(H11F)=1-FVAR(2)
 Sof(C11A)=Sof(H11A)=Sof(H11B)=Sof(H11C)=FVAR(2)
 Fixed Sof: F2(0.5) F1(0.5)
3.a Secondary CH2 refined with riding coordinates:
 C2(H2A,H2B)
3.b Aromatic/amide H refined with riding coordinates:
 C6(H6), C7(H7)
3.c Idealised Me refined as rotating group:
 C9(H9A,H9B,H9C), C11A(H11A,H11B,H11C), C11B(H11D,H11E,H11F)
;
_olex2_diffrn_ambient_temperature_device 'Oxford Cryosystems 700 Cryostream'
_olex2_exptl_crystal_mounting_method 'The crystal was mounted on a MITIGEN holder in perfluoroether oil'
_olex2_submission_original_sample_id ME208
_olex2_submission_special_instructions 'No special instructions were received'

loop_
_space_group_symop_operation_xyz
'x, y, z'
'-x+1/2, -y, z+1/2'
'-x, y+1/2, -z'
'x+1/2, -y+1/2, -z+1/2'
'-x, -y, -z'
'x-1/2, y, -z-1/2'
'x, -y-1/2, z'
'-x-1/2, y-1/2, z-1/2'

loop_
_atom_site_label
_atom_site_type_symbol
_atom_site_fract_x
_atom_site_fract_y
_atom_site_fract_z
_atom_site_U_iso_or_equiv
_atom_site_adp_type
_atom_site_occupancy
_atom_site_site_symmetry_order
_atom_site_calc_flag
_atom_site_refinement_flags_posn
_atom_site_refinement_flags_adp
_atom_site_refinement_flags_occupancy
_atom_site_disorder_assembly
_atom_site_disorder_group
Au01 Au 0.45360(2) 0.250000 0.51102(2) 0.01603(4) Uani 1 2 d S T P . .
Cl1 Cl 0.56687(5) 0.250000 0.28659(10) 0.02064(13) Uani 1 2 d S T P . .
N1 N 0.32179(12) 0.30395(10) 0.7852(3) 0.0249(4) Uani 1 1 d . . . . .
C1 C 0.35604(19) 0.250000 0.7095(4) 0.0212(6) Uani 1 2 d S T P . .
C2 C 0.25386(16) 0.28750(13) 0.9330(3) 0.0313(5) Uani 1 1 d . . . . .
H2A H 0.193249 0.305126 0.899976 0.038 Uiso 1 1 calc R . . . .
H2B H 0.272271 0.305127 1.057944 0.038 Uiso 1 1 calc R . . . .
C3 C 0.33951(14) 0.37018(12) 0.7249(3) 0.0260(4) Uani 1 1 d . . . . .
C9 C 0.4598(2) 0.37694(17) 0.9773(5) 0.0592(11) Uani 1 1 d . . . . .
H9A H 0.492579 0.337844 0.932982 0.089 Uiso 1 1 calc GR . . . .
H9B H 0.418244 0.364407 1.079439 0.089 Uiso 1 1 calc GR . . . .
H9C H 0.503281 0.409591 1.024512 0.089 Uiso 1 1 calc GR . . . .
C5 C 0.28690(18) 0.39621(17) 0.5779(3) 0.0420(7) Uani 1 1 d . . . . .
C4 C 0.40643(18) 0.40614(12) 0.8158(4) 0.0342(5) Uani 1 1 d . . . . .
C8 C 0.3728(3) 0.49769(15) 0.6028(4) 0.0538(9) Uani 1 1 d . . . . .
C6 C 0.3050(3) 0.4603(2) 0.5204(4) 0.0559(11) Uani 1 1 d . . . . .
H6 H 0.269734 0.479002 0.421554 0.067 Uiso 1 1 calc R . . . .
C7 C 0.4217(2) 0.47010(13) 0.7509(5) 0.0496(7) Uani 1 1 d . . . . .
H7 H 0.467325 0.495842 0.810547 0.060 Uiso 1 1 calc R . . . .
C11A C 0.3851(14) 0.5654(4) 0.5297(12) 0.076(4) Uani 0.83(3) 1 d . . . A 1
H11A H 0.367973 0.566769 0.395678 0.113 Uiso 0.83(3) 1 calc GR . . A 1
H11B H 0.448767 0.578412 0.543288 0.113 Uiso 0.83(3) 1 calc GR . . A 1
H11C H 0.346588 0.595799 0.601518 0.113 Uiso 0.83(3) 1 calc GR . . A 1
F2 F 0.36432(17) 0.2668(2) 0.3169(3) 0.0428(16) Uani 0.5 1 d . . . . .
F1 F 0.54141(14) 0.2630(2) 0.7082(3) 0.0306(15) Uani 0.5 1 d . . . . .
C11B C 0.4227(13) 0.5748(12) 0.574(5) 0.031(6) Uani 0.17(3) 1 d . . . A -1
H11D H 0.445285 0.579055 0.443598 0.046 Uiso 0.17(3) 1 calc GR . . A -1
H11E H 0.473337 0.579563 0.662415 0.046 Uiso 0.17(3) 1 calc GR . . A -1
H11F H 0.377595 0.609275 0.598012 0.046 Uiso 0.17(3) 1 calc GR . . A -1
C10A C 0.2143(9) 0.342(2) 0.484(2) 0.041(5) Uani 0.49(8) 1 d . . . B 1
H10A H 0.245(6) 0.303(5) 0.417(14) 0.062 Uiso 0.49(8) 1 d R . . B 1
H10B H 0.189(7) 0.364(5) 0.399(16) 0.062 Uiso 0.49(8) 1 d R . . B 1
H10C H 0.176(7) 0.320(5) 0.568(14) 0.062 Uiso 0.49(8) 1 d R . . B 1
C10B C 0.2127(10) 0.369(2) 0.491(3) 0.050(4) Uani 0.51(8) 1 d . . . B -1
H10D H 0.239(7) 0.335(7) 0.404(17) 0.075 Uiso 0.51(8) 1 d R . . B -1
H10E H 0.179(7) 0.395(5) 0.418(16) 0.075 Uiso 0.51(8) 1 d R . . B -1
H10F H 0.158(6) 0.348(5) 0.598(14) 0.075 Uiso 0.51(8) 1 d R . . B -1

loop_
_atom_site_aniso_label
_atom_site_aniso_U_11
_atom_site_aniso_U_22
_atom_site_aniso_U_33
_atom_site_aniso_U_23
_atom_site_aniso_U_13
_atom_site_aniso_U_12
Au01 0.01335(6) 0.02068(6) 0.01408(5) 0.000 -0.00091(3) 0.000
Cl1 0.0181(3) 0.0251(3) 0.0188(3) 0.000 0.0034(2) 0.000
N1 0.0187(8) 0.0354(10) 0.0205(8) -0.0057(7) 0.0034(6) -0.0021(8)
C1 0.0150(12) 0.0327(16) 0.0159(12) 0.000 -0.0041(10) 0.000
C2 0.0226(11) 0.0491(15) 0.0222(10) -0.0036(10) 0.0055(9) 0.0012(10)
C3 0.0214(10) 0.0342(12) 0.0225(10) -0.0003(9) 0.0028(8) 0.0085(9)
C9 0.068(2) 0.0298(15) 0.080(3) 0.0066(14) -0.0519(19) -0.0088(14)
C5 0.0305(13) 0.075(2) 0.0202(11) 0.0066(12) 0.0018(9) 0.0157(13)
C4 0.0391(14) 0.0214(11) 0.0423(14) -0.0017(10) -0.0100(11) 0.0081(10)
C8 0.089(3) 0.0330(15) 0.0394(15) 0.0090(12) 0.0245(16) 0.0351(17)
C6 0.065(2) 0.075(2) 0.0276(13) 0.0186(14) 0.0133(13) 0.043(2)
C7 0.072(2) 0.0186(12) 0.0585(18) -0.0023(12) -0.0022(16) 0.0026(13)
C11A 0.147(11) 0.031(3) 0.049(3) 0.006(2) 0.023(5) 0.032(5)
F2 0.0201(11) 0.091(5) 0.0174(10) 0.0105(14) -0.0049(9) 0.0022(14)
F1 0.0149(10) 0.054(5) 0.0226(10) -0.0044(12) -0.0036(8) -0.0035(12)
C11B 0.022(10) 0.016(8) 0.054(14) 0.007(8) 0.014(7) -0.001(6)
C10A 0.037(4) 0.058(13) 0.028(4) 0.003(5) -0.017(3) -0.008(6)
C10B 0.052(5) 0.055(11) 0.043(5) 0.018(6) -0.024(4) 0.001(6)

loop_
_atom_type_symbol
_atom_type_description
_atom_type_scat_dispersion_real
_atom_type_scat_dispersion_imag
_atom_type_scat_source
C C 0.0033 0.0016 'International Tables Vol C Tables 4.2.6.8 and 6.1.1.4'
H H 0.0000 0.0000 'International Tables Vol C Tables 4.2.6.8 and 6.1.1.4'
Au Au -2.0133 8.8022 'International Tables Vol C Tables 4.2.6.8 and 6.1.1.4'
Cl Cl 0.1484 0.1585 'International Tables Vol C Tables 4.2.6.8 and 6.1.1.4'
F F 0.0171 0.0103 'International Tables Vol C Tables 4.2.6.8 and 6.1.1.4'
N N 0.0061 0.0033 'International Tables Vol C Tables 4.2.6.8 and 6.1.1.4'

loop_
_geom_angle_atom_site_label_1
_geom_angle_atom_site_label_2
_geom_angle_atom_site_label_3
_geom_angle
_geom_angle_site_symmetry_1
_geom_angle_site_symmetry_3
C1 Au01 Cl1 179.24(8) . .
F2 Au01 Cl1 90.28(8) . .
F2 Au01 Cl1 90.28(8) 7_565 .
F2 Au01 C1 90.47(12) . .
F2 Au01 C1 90.47(12) 7_565 .
F2 Au01 F2 20.3(3) . 7_565
F1 Au01 Cl1 90.64(8) . .
F1 Au01 Cl1 90.64(8) 7_565 .
F1 Au01 C1 88.61(11) 7_565 .
F1 Au01 C1 88.61(11) . .
F1 Au01 F2 177.55(18) 7_565 .
F1 Au01 F2 161.9(2) . .
F1 Au01 F2 161.9(2) 7_565 7_565
F1 Au01 F2 177.55(18) . 7_565
F1 Au01 F1 15.8(3) . 7_565
C1 N1 C2 110.9(2) . .
C1 N1 C3 126.00(18) . .
C3 N1 C2 122.85(18) . .
N1 C1 Au01 123.86(13) . .
N1 C1 Au01 123.86(13) 7_565 .
N1 C1 N1 112.2(3) 7_565 .
N1 C2 C2 102.98(13) . 7_565
N1 C2 H2A 111.2 . .
N1 C2 H2B 111.2 . .
C2 C2 H2A 111.2 7_565 .
C2 C2 H2B 111.2 7_565 .
H2A C2 H2B 109.1 . .
C5 C3 N1 118.2(2) . .
C4 C3 N1 119.1(2) . .
C4 C3 C5 122.7(2) . .
H9A C9 H9B 109.5 . .
H9A C9 H9C 109.5 . .
H9B C9 H9C 109.5 . .
C4 C9 H9A 109.5 . .
C4 C9 H9B 109.5 . .
C4 C9 H9C 109.5 . .
C3 C5 C10A 113.6(13) . .
C6 C5 C3 117.6(3) . .
C6 C5 C10A 128.6(12) . .
C10B C5 C3 128.6(11) . .
C10B C5 C6 113.4(12) . .
C10B C5 C10A 17.7(6) . .
C3 C4 C9 121.1(2) . .
C3 C4 C7 116.9(2) . .
C7 C4 C9 122.0(3) . .
C6 C8 C7 118.1(3) . .
C6 C8 C11A 116.8(8) . .
C6 C8 C11B 138.4(11) . .
C7 C8 C11A 125.1(8) . .
C7 C8 C11B 103.5(11) . .
C11A C8 C11B 21.9(8) . .
C5 C6 H6 119.0 . .
C8 C6 C5 122.0(3) . .
C8 C6 H6 119.0 . .
C4 C7 H7 118.7 . .
C8 C7 C4 122.7(3) . .
C8 C7 H7 118.7 . .
C8 C11A H11A 109.5 . .
C8 C11A H11B 109.5 . .
C8 C11A H11C 109.5 . .
H11A C11A H11B 109.5 . .
H11A C11A H11C 109.5 . .
H11B C11A H11C 109.5 . .
C11B C11A C8 102(3) . .
C11B C11A H11A 131.1 . .
C11B C11A H11B 22.4 . .
C11B C11A H11C 93.4 . .
F2 F2 Au01 79.84(13) 7_565 .
F1 F1 Au01 82.11(15) 7_565 .
C8 C11B H11D 109.5 . .
C8 C11B H11E 109.5 . .
C8 C11B H11F 109.5 . .
C11A C11B C8 56(2) . .
C11A C11B H11D 82.6 . .
C11A C11B H11E 164.5 . .
C11A C11B H11F 73.8 . .
H11D C11B H11E 109.5 . .
H11D C11B H11F 109.5 . .
H11E C11B H11F 109.5 . .
C5 C10A H10A 114(5) . .
C5 C10A H10B 102(6) . .
C5 C10A H10C 116(6) . .
H10A C10A H10B 106(9) . .
H10A C10A H10C 102(8) . .
H10B C10A H10C 116(9) . .
C10B C10A C5 48(2) . .
C10B C10A H10A 146(6) . .
C10B C10A H10B 61(7) . .
C10B C10A H10C 113(7) . .
C5 C10B H10D 104(6) . .
C5 C10B H10E 118(7) . .
C5 C10B H10F 114(5) . .
C10A C10B C5 114(3) . .
C10A C10B H10D 41(6) . .
C10A C10B H10E 124(8) . .
C10A C10B H10F 74(5) . .
H10D C10B H10E 105(10) . .
H10D C10B H10F 114(8) . .
H10E C10B H10F 101(8) . .

loop_
_geom_bond_atom_site_label_1
_geom_bond_atom_site_label_2
_geom_bond_distance
_geom_bond_site_symmetry_2
Au01 Cl1 2.3023(7) .
Au01 C1 2.009(3) .
Au01 F2 1.931(2) .
Au01 F2 1.931(2) 7_565
Au01 F1 1.920(2) 7_565
Au01 F1 1.920(2) .
N1 C1 1.318(2) .
N1 C2 1.485(3) .
N1 C3 1.433(3) .
C2 C2 1.521(5) 7_565
C2 H2A 0.9900 .
C2 H2B 0.9900 .
C3 C5 1.400(3) .
C3 C4 1.385(3) .
C9 H9A 0.9800 .
C9 H9B 0.9800 .
C9 H9C 0.9800 .
C9 C4 1.507(4) .
C5 C6 1.387(5) .
C5 C10A 1.67(2) .
C5 C10B 1.37(3) .
C4 C7 1.394(4) .
C8 C6 1.384(6) .
C8 C7 1.388(4) .
C8 C11A 1.478(9) .
C8 C11B 1.74(2) .
C6 H6 0.9500 .
C7 H7 0.9500 .
C11A H11A 0.9800 .
C11A H11B 0.9800 .
C11A H11C 0.9800 .
C11A C11B 0.664(19) .
F2 F2 0.681(9) 7_565
F1 F1 0.527(10) 7_565
C11B H11D 0.9800 .
C11B H11E 0.9800 .
C11B H11F 0.9800 .
C10A H10A 1.02(8) .
C10A H10B 0.84(11) .
C10A H10C 0.92(10) .
C10A C10B 0.558(12) .
C10B H10D 1.00(11) .
C10B H10E 0.89(10) .
C10B H10F 1.18(10) .
